data_7219389
loop_
_publ_author_name
'zhang, xiutang'
'Fan, Liming'
'Fan, Weiliu'
'Li, Bin'
'Liu, Xinzheng'
'Zhao, Xian'

_publ_section_title
;
 Syntheses, Structures, Topologies, and Luminescence Properties of Four
 Coordination Polymers Based on Bifunctional 6-(4-pyridyl)-terephthalic
 Acid and Bis(imidazole) Bridging Linkers
;
_journal_name_full 'RSC Adv.'
_journal_paper_doi 10.1039/C4RA13501F
_journal_year 2015
_chemical_formula_sum 'C66 H56 Co2 N10 O11'
_chemical_formula_weight 1283.07
_chemical_name_systematic
; 
 ? 
;
_space_group_IT_number 15
_symmetry_cell_setting monoclinic
_symmetry_space_group_name_Hall '-C 2yc'
_symmetry_space_group_name_H-M 'C 1 2/c 1'
_atom_sites_solution_hydrogens geom
_atom_sites_solution_primary direct
_atom_sites_solution_secondary difmap
_audit_creation_method SHELXL-97
_audit_update_record
;
2015-01-21 deposited with the CCDC.
2015-01-23 downloaded from the CCDC.
;
_cell_angle_alpha 90.00
_cell_angle_beta 105.1130(10)
_cell_angle_gamma 90.00
_cell_formula_units_Z 4
_cell_length_a 15.0742(11)
_cell_length_b 19.7770(14)
_cell_length_c 21.3225(15)
_cell_measurement_reflns_used 246
_cell_measurement_temperature 296(2)
_cell_measurement_theta_max 25.49
_cell_measurement_theta_min 2.47
_cell_volume 6136.9(8)
_computing_cell_refinement 'Bruker SMART'
_computing_data_collection 'Bruker SMART'
_computing_data_reduction 'Bruker SAINT'
_computing_molecular_graphics 'Bruker SHELXTL'
_computing_publication_material 'Bruker SHELXTL'
_computing_structure_refinement 'SHELXL-97 (Sheldrick, 1997)'
_computing_structure_solution 'SHELXS-97 (Sheldrick, 1990)'
_diffrn_ambient_temperature 296(2)
_diffrn_measured_fraction_theta_full 0.997
_diffrn_measured_fraction_theta_max 0.997
_diffrn_measurement_device_type 'CCD area detector'
_diffrn_measurement_method 'phi and omega scans'
_diffrn_radiation_monochromator graphite
_diffrn_radiation_source 'fine-focus sealed tube'
_diffrn_radiation_type MoK\a
_diffrn_radiation_wavelength 0.71073
_diffrn_reflns_av_R_equivalents 0.0386
_diffrn_reflns_av_sigmaI/netI 0.0443
_diffrn_reflns_limit_h_max 17
_diffrn_reflns_limit_h_min -17
_diffrn_reflns_limit_k_max 22
_diffrn_reflns_limit_k_min -23
_diffrn_reflns_limit_l_max 19
_diffrn_reflns_limit_l_min -25
_diffrn_reflns_number 15786
_diffrn_reflns_theta_full 25.00
_diffrn_reflns_theta_max 25.00
_diffrn_reflns_theta_min 1.74
_exptl_absorpt_coefficient_mu 0.611
_exptl_absorpt_correction_T_max 0.9140
_exptl_absorpt_correction_T_min 0.8525
_exptl_absorpt_correction_type multi-scan
_exptl_absorpt_process_details SADABS
_exptl_crystal_colour red
_exptl_crystal_density_diffrn 1.389
_exptl_crystal_density_method 'not measured'
_exptl_crystal_description block
_exptl_crystal_F_000 2656
_exptl_crystal_size_max 0.27
_exptl_crystal_size_mid 0.19
_exptl_crystal_size_min 0.15
_refine_diff_density_max 1.074
_refine_diff_density_min -0.966
_refine_diff_density_rms 0.082
_refine_ls_extinction_method none
_refine_ls_goodness_of_fit_ref 1.004
_refine_ls_hydrogen_treatment mixed
_refine_ls_matrix_type full
_refine_ls_number_parameters 391
_refine_ls_number_reflns 5386
_refine_ls_number_restraints 24
_refine_ls_restrained_S_all 1.080
_refine_ls_R_factor_all 0.0783
_refine_ls_R_factor_gt 0.0582
_refine_ls_shift/su_max 0.015
_refine_ls_shift/su_mean 0.001
_refine_ls_structure_factor_coef Fsqd
_refine_ls_weighting_details 'calc w=1/[\s^2^(Fo^2^)+(0.0950P)^2^+23.5259P] where P=(Fo^2^+2Fc^2^)/3'
_refine_ls_weighting_scheme calc
_refine_ls_wR_factor_gt 0.1576
_refine_ls_wR_factor_ref 0.1780
_reflns_number_gt 4086
_reflns_number_total 5386
_reflns_threshold_expression >2sigma(I)
_cod_data_source_file c4ra13501f2.cif
_cod_data_source_block x
_cod_depositor_comments
;
The following automatic conversions were performed:

'_symmetry_cell_setting' value 'Monoclinic' changed to 'monoclinic'
according to
/usr/data/users/saulius/crontab/automatic-downloads/rss-feeds/RSC/lib/dictionaries/cif_core.dic
dictionary named 'cif_core.dic' version 2.4.2 from 2011-04-26.

'_exptl_absorpt_correction_type' value 'Multi-scan' changed to
'multi-scan' according to
/usr/data/users/saulius/crontab/automatic-downloads/rss-feeds/RSC/lib/dictionaries/cif_core.dic
dictionary named 'cif_core.dic' version 2.4.2 from 2011-04-26.

Automatic conversion script
Id: cif_fix_values 3008 2015-01-20 13:52:24Z robertas 
;
_cod_original_sg_symbol_H-M C2/c
_cod_database_code 7219389

loop_
_symmetry_equiv_pos_as_xyz
'x, y, z'
'-x, y, -z+1/2'
'x+1/2, y+1/2, z'
'-x+1/2, y+1/2, -z+1/2'
'-x, -y, -z'
'x, -y, z-1/2'
'-x+1/2, -y+1/2, -z'
'x+1/2, -y+1/2, z-1/2'

loop_
_atom_site_label
_atom_site_type_symbol
_atom_site_fract_x
_atom_site_fract_y
_atom_site_fract_z
_atom_site_U_iso_or_equiv
_atom_site_adp_type
_atom_site_occupancy
_atom_site_symmetry_multiplicity
_atom_site_calc_flag
_atom_site_refinement_flags
Co1 Co 0.04288(3) 0.21530(2) 0.519815(19) 0.02668(12) Uani 1 1 d .
N1 N 0.06074(18) 0.24264(16) 0.92841(13) 0.0314(7) Uani 1 1 d .
N2 N 0.0575(2) 0.32010(16) 0.49607(14) 0.0392(8) Uani 1 1 d .
N3 N 0.0417(2) 0.41514(18) 0.44008(17) 0.0527(9) Uani 1 1 d .
N4 N 0.4792(3) 0.48270(17) 0.07477(16) 0.0498(9) Uani 1 1 d .
N5 N 0.5358(2) 0.38706(16) 0.05003(14) 0.0370(7) Uani 1 1 d .
O1 O 0.45272(17) 0.29161(14) 0.92778(12) 0.0429(7) Uani 1 1 d .
O2 O 0.32955(18) 0.35786(14) 0.91654(12) 0.0448(7) Uani 1 1 d .
O3 O 0.28080(16) 0.21648(14) 0.59467(11) 0.0387(6) Uani 1 1 d .
O4 O 0.14053(15) 0.23163(14) 0.60928(11) 0.0378(6) Uani 1 1 d .
O5 O 0.15402(16) 0.18832(14) 0.47838(12) 0.0355(6) Uani 1 1 d .
H5A H 0.199(3) 0.194(2) 0.511(2) 0.053 Uiso 1 1 d .
H5B H 0.167(3) 0.222(2) 0.454(2) 0.053 Uiso 1 1 d .
C1 C 0.0378(2) 0.27903(19) 0.87390(17) 0.0359(9) Uani 1 1 d .
H1 H -0.0201 0.2989 0.8623 0.043 Uiso 1 1 calc R
C2 C 0.0949(2) 0.28882(19) 0.83373(17) 0.0360(9) Uani 1 1 d .
H2 H 0.0746 0.3136 0.7956 0.043 Uiso 1 1 calc R
C3 C 0.1827(2) 0.26167(17) 0.85018(15) 0.0261(7) Uani 1 1 d .
C4 C 0.2077(2) 0.22472(18) 0.90771(16) 0.0332(8) Uani 1 1 d .
H4 H 0.2658 0.2053 0.9211 0.040 Uiso 1 1 calc R
C5 C 0.1461(2) 0.21702(19) 0.94467(16) 0.0338(9) Uani 1 1 d .
H5 H 0.1646 0.1926 0.9832 0.041 Uiso 1 1 calc R
C6 C 0.2446(2) 0.26699(17) 0.80659(15) 0.0265(7) Uani 1 1 d .
C7 C 0.2109(2) 0.24954(17) 0.74169(14) 0.0265(8) Uani 1 1 d .
H7 H 0.1492 0.2382 0.7263 0.032 Uiso 1 1 calc R
C8 C 0.2666(2) 0.24852(17) 0.69880(15) 0.0266(7) Uani 1 1 d .
C9 C 0.3594(2) 0.2651(2) 0.72295(16) 0.0344(9) Uani 1 1 d .
H9 H 0.3985 0.2634 0.6957 0.041 Uiso 1 1 calc R
C10 C 0.3931(2) 0.2839(2) 0.78659(17) 0.0364(9) Uani 1 1 d .
H10 H 0.4549 0.2950 0.8017 0.044 Uiso 1 1 calc R
C11 C 0.3373(2) 0.28682(17) 0.82922(15) 0.0272(8) Uani 1 1 d .
C12 C 0.3763(2) 0.31531(18) 0.89750(15) 0.0302(8) Uani 1 1 d .
C13 C 0.2269(2) 0.23109(17) 0.62858(15) 0.0262(7) Uani 1 1 d .
C14 C 0.1141(3) 0.3684(2) 0.5307(2) 0.0546(12) Uani 1 1 d .
H14 H 0.1532 0.3622 0.5720 0.066 Uiso 1 1 calc R
C15 C 0.1055(3) 0.4266(2) 0.4967(2) 0.0647(14) Uani 1 1 d .
H15 H 0.1371 0.4667 0.5097 0.078 Uiso 1 1 calc R
C16 C 0.0155(3) 0.3508(2) 0.44165(19) 0.0459(10) Uani 1 1 d .
H16 H -0.0278 0.3299 0.4080 0.055 Uiso 1 1 calc R
C17 C 0.0111(3) 0.4625(3) 0.3865(2) 0.0676(14) Uani 1 1 d .
H17A H 0.0008 0.5063 0.4038 0.081 Uiso 1 1 calc R
H17B H -0.0471 0.4469 0.3589 0.081 Uiso 1 1 calc R
C18 C 0.10718(18) 0.41517(12) 0.31444(14) 0.0744(15) Uani 1 1 d G
H18 H 0.0867 0.3721 0.3212 0.089 Uiso 1 1 calc R
C23 C 0.0803(2) 0.47057(15) 0.34516(16) 0.0593(12) Uani 1 1 d G
C22 C 0.1109(3) 0.53496(13) 0.33510(19) 0.134(2) Uani 1 1 d GU
H22 H 0.0929 0.5720 0.3557 0.161 Uiso 1 1 calc R
C21 C 0.1684(3) 0.54395(13) 0.2943(2) 0.139(2) Uani 1 1 d GU
H21 H 0.1889 0.5870 0.2876 0.167 Uiso 1 1 calc R
C20 C 0.1953(2) 0.48856(16) 0.26359(17) 0.0588(12) Uani 1 1 d G
C19 C 0.1647(2) 0.42417(13) 0.27365(15) 0.0653(13) Uani 1 1 d G
H19 H 0.1827 0.3871 0.2531 0.078 Uiso 1 1 calc R
C29 C 0.2933(2) 0.44388(11) 0.19280(14) 0.131(2) Uani 1 1 d GU
H29 H 0.2840 0.4002 0.2061 0.158 Uiso 1 1 calc R
C24 C 0.2549(2) 0.49865(13) 0.21702(15) 0.0557(12) Uani 1 1 d G
C25 C 0.2687(2) 0.56387(11) 0.19719(16) 0.0661(13) Uani 1 1 d G
H25 H 0.2430 0.6005 0.2134 0.079 Uiso 1 1 calc R
C26 C 0.3209(2) 0.57433(12) 0.15313(16) 0.0632(13) Uani 1 1 d G
H26 H 0.3302 0.6180 0.1399 0.076 Uiso 1 1 calc R
C27 C 0.3594(3) 0.51955(15) 0.12890(17) 0.0629(13) Uani 1 1 d G
C28 C 0.3456(2) 0.45433(13) 0.14873(16) 0.131(2) Uani 1 1 d GU
H28 H 0.3713 0.4177 0.1325 0.157 Uiso 1 1 calc R
C30 C 0.4114(4) 0.5356(2) 0.0771(2) 0.0673(13) Uani 1 1 d .
H30A H 0.3677 0.5392 0.0348 0.081 Uiso 1 1 calc R
H30B H 0.4425 0.5787 0.0870 0.081 Uiso 1 1 calc R
C31 C 0.5673(4) 0.4794(2) 0.1112(2) 0.0746(17) Uani 1 1 d .
H31 H 0.5978 0.5115 0.1410 0.090 Uiso 1 1 calc R
C32 C 0.6023(3) 0.4208(2) 0.0960(2) 0.0664(15) Uani 1 1 d .
H32 H 0.6620 0.4055 0.1137 0.080 Uiso 1 1 calc R
C33 C 0.4642(3) 0.42722(19) 0.03832(18) 0.0385(9) Uani 1 1 d .
H33 H 0.4090 0.4179 0.0079 0.046 Uiso 1 1 calc R
O1W O 0.1830(9) 0.5968(7) 0.4769(6) 0.165(5) Uani 0.50 1 d PG
H1WA H 0.1961 0.6317 0.4579 0.248 Uiso 0.50 1 d PG
H1WB H 0.2099 0.5626 0.4662 0.248 Uiso 0.50 1 d PG

loop_
_atom_site_aniso_label
_atom_site_aniso_U_11
_atom_site_aniso_U_22
_atom_site_aniso_U_33
_atom_site_aniso_U_23
_atom_site_aniso_U_13
_atom_site_aniso_U_12
Co1 0.0217(2) 0.0402(3) 0.0184(2) 0.00028(18) 0.00558(17) -0.00154(19)
N1 0.0274(13) 0.0438(17) 0.0252(13) 0.0006(12) 0.0107(11) -0.0022(13)
N2 0.0370(15) 0.0492(19) 0.0335(15) 0.0029(14) 0.0132(13) -0.0033(15)
N3 0.060(2) 0.052(2) 0.0524(19) 0.0125(16) 0.0269(17) -0.0026(17)
N4 0.076(2) 0.0384(18) 0.0407(17) -0.0033(14) 0.0263(17) 0.0049(17)
N5 0.0364(15) 0.0408(17) 0.0335(16) -0.0067(13) 0.0084(13) -0.0041(14)
O1 0.0314(13) 0.0661(18) 0.0246(12) -0.0038(12) -0.0047(10) 0.0065(12)
O2 0.0486(15) 0.0481(16) 0.0339(13) -0.0064(12) 0.0043(12) 0.0065(13)
O3 0.0303(12) 0.0647(17) 0.0237(11) -0.0015(11) 0.0117(10) 0.0028(12)
O4 0.0255(11) 0.0651(17) 0.0226(11) -0.0059(11) 0.0060(9) -0.0004(11)
O5 0.0292(11) 0.0499(15) 0.0291(12) -0.0077(11) 0.0107(10) -0.0069(11)
C1 0.0260(16) 0.048(2) 0.0344(18) 0.0079(16) 0.0100(14) 0.0043(15)
C2 0.0319(17) 0.051(2) 0.0253(16) 0.0062(15) 0.0081(14) 0.0023(16)
C3 0.0231(15) 0.0353(17) 0.0207(15) -0.0033(13) 0.0074(12) -0.0047(14)
C4 0.0248(16) 0.047(2) 0.0282(17) 0.0048(15) 0.0072(14) 0.0027(15)
C5 0.0293(17) 0.047(2) 0.0251(16) 0.0059(15) 0.0078(14) -0.0028(15)
C6 0.0236(15) 0.0325(17) 0.0234(15) 0.0026(13) 0.0062(13) 0.0017(13)
C7 0.0201(14) 0.0342(18) 0.0240(16) 0.0006(13) 0.0037(12) -0.0032(14)
C8 0.0229(15) 0.0346(18) 0.0228(15) 0.0033(13) 0.0068(12) 0.0011(14)
C9 0.0234(15) 0.057(2) 0.0260(16) -0.0004(15) 0.0111(13) -0.0025(16)
C10 0.0188(15) 0.059(2) 0.0319(18) -0.0062(16) 0.0067(14) -0.0064(16)
C11 0.0231(15) 0.0365(18) 0.0205(15) -0.0003(13) 0.0031(13) -0.0008(14)
C12 0.0293(16) 0.0388(19) 0.0215(16) 0.0019(14) 0.0048(14) -0.0053(15)
C13 0.0243(15) 0.0336(18) 0.0215(15) 0.0023(13) 0.0071(13) -0.0016(13)
C14 0.060(3) 0.054(3) 0.046(2) -0.004(2) 0.008(2) -0.010(2)
C15 0.080(3) 0.049(3) 0.067(3) -0.007(2) 0.025(3) -0.019(2)
C16 0.049(2) 0.048(2) 0.044(2) 0.0041(18) 0.0178(18) -0.0084(19)
C17 0.075(3) 0.062(3) 0.073(3) 0.028(2) 0.031(2) 0.007(2)
C18 0.082(3) 0.048(3) 0.106(4) 0.028(3) 0.048(3) 0.007(2)
C23 0.080(3) 0.049(3) 0.057(3) 0.014(2) 0.031(2) -0.005(2)
C22 0.203(5) 0.089(4) 0.163(5) -0.015(4) 0.140(4) -0.023(4)
C21 0.213(5) 0.093(4) 0.165(5) -0.023(4) 0.147(4) -0.026(4)
C20 0.088(3) 0.044(2) 0.056(2) -0.0020(19) 0.040(2) -0.007(2)
C19 0.081(3) 0.040(2) 0.086(3) 0.017(2) 0.041(3) 0.009(2)
C29 0.227(5) 0.072(4) 0.148(4) 0.003(3) 0.141(4) 0.000(4)
C24 0.086(3) 0.038(2) 0.053(2) 0.0010(18) 0.036(2) 0.001(2)
C25 0.085(3) 0.045(3) 0.086(3) 0.006(2) 0.053(3) 0.009(2)
C26 0.088(3) 0.041(2) 0.076(3) 0.010(2) 0.048(2) 0.003(2)
C27 0.107(3) 0.040(2) 0.057(2) 0.0000(19) 0.049(2) 0.008(2)
C28 0.218(5) 0.075(4) 0.152(4) -0.004(3) 0.142(4) 0.001(4)
C30 0.109(3) 0.043(2) 0.066(3) 0.005(2) 0.053(3) 0.014(2)
C31 0.108(4) 0.045(3) 0.056(3) -0.015(2) -0.004(3) -0.004(3)
C32 0.062(3) 0.053(3) 0.069(3) -0.012(2) -0.010(2) -0.005(2)
C33 0.0415(19) 0.038(2) 0.0393(19) -0.0012(16) 0.0171(16) 0.0006(17)
O1W 0.184(11) 0.158(10) 0.130(9) 0.028(8) 0.001(8) -0.089(9)

loop_
_atom_type_symbol
_atom_type_description
_atom_type_scat_dispersion_real
_atom_type_scat_dispersion_imag
_atom_type_scat_source
C C 0.0033 0.0016 'International Tables Vol C Tables 4.2.6.8 and 6.1.1.4'
H H 0.0000 0.0000 'International Tables Vol C Tables 4.2.6.8 and 6.1.1.4'
N N 0.0061 0.0033 'International Tables Vol C Tables 4.2.6.8 and 6.1.1.4'
O O 0.0106 0.0060 'International Tables Vol C Tables 4.2.6.8 and 6.1.1.4'
Co Co 0.3494 0.9721 'International Tables Vol C Tables 4.2.6.8 and 6.1.1.4'

loop_
_geom_angle_atom_site_label_1
_geom_angle_atom_site_label_2
_geom_angle_atom_site_label_3
_geom_angle
_geom_angle_site_symmetry_1
_geom_angle_site_symmetry_3
O1 Co1 O4 173.71(11) 8_455 .
O1 Co1 N5 98.66(11) 8_455 8_456
O4 Co1 N5 87.15(11) . 8_456
O1 Co1 O5 89.05(10) 8_455 .
O4 Co1 O5 88.57(9) . .
N5 Co1 O5 89.68(11) 8_456 .
O1 Co1 N2 85.60(11) 8_455 .
O4 Co1 N2 88.58(11) . .
N5 Co1 N2 175.73(11) 8_456 .
O5 Co1 N2 90.22(11) . .
O1 Co1 N1 96.59(10) 8_455 2_556
O4 Co1 N1 85.87(9) . 2_556
N5 Co1 N1 89.07(12) 8_456 2_556
O5 Co1 N1 174.35(9) . 2_556
N2 Co1 N1 90.62(12) . 2_556
C1 N1 C5 116.3(3) . .
C1 N1 Co1 120.8(2) . 2_556
C5 N1 Co1 122.4(2) . 2_556
C16 N2 C14 104.1(3) . .
C16 N2 Co1 126.4(3) . .
C14 N2 Co1 129.3(3) . .
C16 N3 C15 106.5(4) . .
C16 N3 C17 126.6(4) . .
C15 N3 C17 126.8(4) . .
C33 N4 C31 106.8(4) . .
C33 N4 C30 126.3(4) . .
C31 N4 C30 126.9(4) . .
C33 N5 C32 104.6(3) . .
C33 N5 Co1 128.3(2) . 8
C32 N5 Co1 126.1(3) . 8
C12 O1 Co1 142.8(2) . 8_556
C13 O4 Co1 135.5(2) . .
Co1 O5 H5A 100(3) . .
Co1 O5 H5B 111(3) . .
H5A O5 H5B 98(4) . .
N1 C1 C2 123.7(3) . .
N1 C1 H1 118.1 . .
C2 C1 H1 118.1 . .
C1 C2 C3 119.9(3) . .
C1 C2 H2 120.0 . .
C3 C2 H2 120.0 . .
C2 C3 C4 116.5(3) . .
C2 C3 C6 122.0(3) . .
C4 C3 C6 121.3(3) . .
C5 C4 C3 119.7(3) . .
C5 C4 H4 120.2 . .
C3 C4 H4 120.2 . .
N1 C5 C4 123.8(3) . .
N1 C5 H5 118.1 . .
C4 C5 H5 118.1 . .
C7 C6 C11 118.9(3) . .
C7 C6 C3 118.7(3) . .
C11 C6 C3 122.3(3) . .
C6 C7 C8 122.1(3) . .
C6 C7 H7 118.9 . .
C8 C7 H7 118.9 . .
C7 C8 C9 118.1(3) . .
C7 C8 C13 120.5(3) . .
C9 C8 C13 121.4(3) . .
C10 C9 C8 120.3(3) . .
C10 C9 H9 119.8 . .
C8 C9 H9 119.8 . .
C9 C10 C11 121.9(3) . .
C9 C10 H10 119.1 . .
C11 C10 H10 119.1 . .
C10 C11 C6 118.6(3) . .
C10 C11 C12 119.4(3) . .
C6 C11 C12 122.0(3) . .
O2 C12 O1 127.8(3) . .
O2 C12 C11 117.0(3) . .
O1 C12 C11 115.2(3) . .
O3 C13 O4 125.7(3) . .
O3 C13 C8 118.6(3) . .
O4 C13 C8 115.7(3) . .
C15 C14 N2 110.3(4) . .
C15 C14 H14 124.8 . .
N2 C14 H14 124.8 . .
C14 C15 N3 106.5(4) . .
C14 C15 H15 126.7 . .
N3 C15 H15 126.7 . .
N2 C16 N3 112.5(4) . .
N2 C16 H16 123.7 . .
N3 C16 H16 123.7 . .
N3 C17 C23 113.1(4) . .
N3 C17 H17A 109.0 . .
C23 C17 H17A 109.0 . .
N3 C17 H17B 109.0 . .
C23 C17 H17B 109.0 . .
H17A C17 H17B 107.8 . .
C23 C18 C19 120.0 . .
C23 C18 H18 120.0 . .
C19 C18 H18 120.0 . .
C18 C23 C22 120.0 . .
C18 C23 C17 120.8(3) . .
C22 C23 C17 119.0(3) . .
C21 C22 C23 120.0 . .
C21 C22 H22 120.0 . .
C23 C22 H22 120.0 . .
C20 C21 C22 120.0 . .
C20 C21 H21 120.0 . .
C22 C21 H21 120.0 . .
C21 C20 C19 120.0 . .
C21 C20 C24 120.0(2) . .
C19 C20 C24 119.9(2) . .
C20 C19 C18 120.0 . .
C20 C19 H19 120.0 . .
C18 C19 H19 120.0 . .
C24 C29 C28 120.0 . .
C24 C29 H29 120.0 . .
C28 C29 H29 120.0 . .
C29 C24 C25 120.0 . .
C29 C24 C20 121.09(19) . .
C25 C24 C20 118.88(19) . .
C26 C25 C24 120.0 . .
C26 C25 H25 120.0 . .
C24 C25 H25 120.0 . .
C25 C26 C27 120.0 . .
C25 C26 H26 120.0 . .
C27 C26 H26 120.0 . .
C28 C27 C26 120.0 . .
C28 C27 C30 123.5(2) . .
C26 C27 C30 116.4(2) . .
C27 C28 C29 120.0 . .
C27 C28 H28 120.0 . .
C29 C28 H28 120.0 . .
N4 C30 C27 111.4(3) . .
N4 C30 H30A 109.4 . .
C27 C30 H30A 109.4 . .
N4 C30 H30B 109.4 . .
C27 C30 H30B 109.4 . .
H30A C30 H30B 108.0 . .
C32 C31 N4 106.8(4) . .
C32 C31 H31 126.6 . .
N4 C31 H31 126.6 . .
C31 C32 N5 109.3(4) . .
C31 C32 H32 125.4 . .
N5 C32 H32 125.4 . .
N5 C33 N4 112.5(3) . .
N5 C33 H33 123.8 . .
N4 C33 H33 123.8 . .
H1WA O1W H1WB 109.5 . .

loop_
_geom_bond_atom_site_label_1
_geom_bond_atom_site_label_2
_geom_bond_distance
_geom_bond_site_symmetry_2
Co1 O1 2.080(2) 8_455
Co1 O4 2.109(2) .
Co1 N5 2.135(3) 8_456
Co1 O5 2.155(2) .
Co1 N2 2.158(3) .
Co1 N1 2.202(3) 2_556
N1 C1 1.334(4) .
N1 C5 1.341(4) .
N1 Co1 2.202(3) 2_556
N2 C16 1.316(5) .
N2 C14 1.364(5) .
N3 C16 1.336(5) .
N3 C15 1.352(6) .
N3 C17 1.456(6) .
N4 C33 1.330(5) .
N4 C31 1.354(6) .
N4 C30 1.472(6) .
N5 C33 1.311(5) .
N5 C32 1.377(5) .
N5 Co1 2.135(3) 8
O1 C12 1.255(4) .
O1 Co1 2.080(2) 8_556
O2 C12 1.233(4) .
O3 C13 1.254(4) .
O4 C13 1.259(4) .
O5 H5A 0.84(4) .
O5 H5B 0.91(4) .
C1 C2 1.378(5) .
C1 H1 0.9300 .
C2 C3 1.386(5) .
C2 H2 0.9300 .
C3 C4 1.393(5) .
C3 C6 1.482(4) .
C4 C5 1.374(5) .
C4 H4 0.9300 .
C5 H5 0.9300 .
C6 C7 1.388(4) .
C6 C11 1.410(4) .
C7 C8 1.393(4) .
C7 H7 0.9300 .
C8 C9 1.398(4) .
C8 C13 1.500(4) .
C9 C10 1.370(5) .
C9 H9 0.9300 .
C10 C11 1.390(5) .
C10 H10 0.9300 .
C11 C12 1.528(4) .
C14 C15 1.348(7) .
C14 H14 0.9300 .
C15 H15 0.9300 .
C16 H16 0.9300 .
C17 C23 1.540(5) .
C17 H17A 0.9700 .
C17 H17B 0.9700 .
C18 C23 1.3900 .
C18 C19 1.3900 .
C18 H18 0.9300 .
C23 C22 1.3900 .
C22 C21 1.3900 .
C22 H22 0.9300 .
C21 C20 1.3900 .
C21 H21 0.9300 .
C20 C19 1.3900 .
C20 C24 1.516(3) .
C19 H19 0.9300 .
C29 C24 1.3900 .
C29 C28 1.3900 .
C29 H29 0.9300 .
C24 C25 1.3900 .
C25 C26 1.3900 .
C25 H25 0.9300 .
C26 C27 1.3900 .
C26 H26 0.9300 .
C27 C28 1.3900 .
C27 C30 1.545(5) .
C28 H28 0.9300 .
C30 H30A 0.9700 .
C30 H30B 0.9700 .
C31 C32 1.349(7) .
C31 H31 0.9300 .
C32 H32 0.9300 .
C33 H33 0.9300 .
O1W H1WA 0.8501 .
O1W H1WB 0.8498 .
